data_7025221
loop_
_publ_author_name
'Calimano, Elisa'
'Tilley, T. Don'

_publ_section_title
;
 Synthesis and reactivity of rhodium and iridium alkene, alkyl and silyl
 complexes supported by a phenyl-substituted PNP pincer ligand.
;
_journal_issue 39
_journal_name_full 'Dalton transactions (Cambridge, England : 2003)'
_journal_page_first 9250
_journal_page_last 9263
_journal_paper_doi 10.1039/b925856f
_journal_volume 39
_journal_year 2010
_chemical_formula_moiety 'C46 H45 Ir N P2, C6 Cl2, C6 H4 Cl2, Cl'
_chemical_formula_sum 'C58 H49 Cl5 Ir N P2'
_chemical_formula_weight 1191.37
_chemical_name_systematic
;
?
;
_space_group_IT_number 2
_symmetry_cell_setting triclinic
_symmetry_space_group_name_Hall '-P 1'
_symmetry_space_group_name_H-M 'P -1'
_atom_sites_solution_hydrogens geom
_atom_sites_solution_primary direct
_atom_sites_solution_secondary difmap
_audit_creation_method SHELXL-97
_cell_angle_alpha 88.097(4)
_cell_angle_beta 81.884(4)
_cell_angle_gamma 80.357(4)
_cell_formula_units_Z 2
_cell_length_a 9.6344(14)
_cell_length_b 10.6886(15)
_cell_length_c 24.996(4)
_cell_measurement_reflns_used 38976
_cell_measurement_temperature 100(2)
_cell_measurement_theta_max 136.574
_cell_measurement_theta_min 8.391
_cell_volume 2512.1(6)
_computing_cell_refinement 'Bruker APEX2 v. 2009.1'
_computing_data_collection 'Bruker APEX2 v. 2009.1'
_computing_data_reduction 'Bruker APEX2 v. 2009.1'
_computing_molecular_graphics Mercury
_computing_publication_material CIFTAB
_computing_structure_refinement 'SHELXL-97 (Sheldrick, 2008)'
_computing_structure_solution 'SHELXS-97 (Sheldrick, 2008)'
_diffrn_ambient_temperature 100(2)
_diffrn_detector_area_resol_mean 8.366
_diffrn_measured_fraction_theta_full 0.947
_diffrn_measured_fraction_theta_max 0.947
_diffrn_measurement_device_type 'Bruker APEX-II CCD'
_diffrn_measurement_method '\f and \w scans'
_diffrn_radiation_monochromator 'HELIOS multilayer mirrors'
_diffrn_radiation_source 'microfocus rotating anode'
_diffrn_radiation_type CuK\a
_diffrn_radiation_wavelength 1.54184
_diffrn_reflns_av_R_equivalents 0.0201
_diffrn_reflns_av_sigmaI/netI 0.0172
_diffrn_reflns_limit_h_max 11
_diffrn_reflns_limit_h_min -11
_diffrn_reflns_limit_k_max 12
_diffrn_reflns_limit_k_min -12
_diffrn_reflns_limit_l_max 29
_diffrn_reflns_limit_l_min -30
_diffrn_reflns_number 37973
_diffrn_reflns_theta_full 68.57
_diffrn_reflns_theta_max 68.57
_diffrn_reflns_theta_min 4.20
_exptl_absorpt_coefficient_mu 8.501
_exptl_absorpt_correction_T_max 0.7845
_exptl_absorpt_correction_T_min 0.4836
_exptl_absorpt_correction_type multi-scan
_exptl_absorpt_process_details SADABS
_exptl_crystal_colour colorless
_exptl_crystal_density_diffrn 1.575
_exptl_crystal_density_method 'not measured'
_exptl_crystal_description needle
_exptl_crystal_F_000 1192
_exptl_crystal_size_max 0.10
_exptl_crystal_size_mid 0.07
_exptl_crystal_size_min 0.03
_refine_diff_density_max 1.962
_refine_diff_density_min -1.426
_refine_diff_density_rms 0.161
_refine_ls_extinction_method none
_refine_ls_goodness_of_fit_ref 1.339
_refine_ls_hydrogen_treatment mixed
_refine_ls_matrix_type full
_refine_ls_number_parameters 642
_refine_ls_number_reflns 8775
_refine_ls_number_restraints 54
_refine_ls_restrained_S_all 1.336
_refine_ls_R_factor_all 0.0361
_refine_ls_R_factor_gt 0.0349
_refine_ls_shift/su_max 0.001
_refine_ls_shift/su_mean 0.000
_refine_ls_structure_factor_coef Fsqd
_refine_ls_weighting_details 'calc w=1/[\s^2^(Fo^2^)+(0.0940P)^2^+0.0000P] where P=(Fo^2^+2Fc^2^)/3'
_refine_ls_weighting_scheme calc
_refine_ls_wR_factor_gt 0.1231
_refine_ls_wR_factor_ref 0.1310
_reflns_number_gt 8592
_reflns_number_total 8775
_reflns_threshold_expression >2sigma(I)
_cod_data_source_file b925856f.txt
_cod_data_source_block ec29f
_cod_database_code 7025221

loop_
_symmetry_equiv_pos_as_xyz
'x, y, z'
'-x, -y, -z'

loop_
_atom_site_label
_atom_site_type_symbol
_atom_site_fract_x
_atom_site_fract_y
_atom_site_fract_z
_atom_site_U_iso_or_equiv
_atom_site_adp_type
_atom_site_occupancy
_atom_site_symmetry_multiplicity
_atom_site_calc_flag
_atom_site_refinement_flags
_atom_site_disorder_assembly
_atom_site_disorder_group
Ir1 Ir 0.132028(13) 0.244445(12) 0.268181(5) 0.01840(10) Uani 1 1 d . . .
P1 P 0.05647(9) 0.20537(8) 0.18637(4) 0.01755(19) Uani 1 1 d . . .
P2 P 0.13716(10) 0.06117(9) 0.31947(4) 0.0200(2) Uani 1 1 d . . .
N1 N 0.3330(3) 0.1493(3) 0.22775(13) 0.0207(6) Uani 1 1 d . . .
H1 H 0.380(5) 0.209(5) 0.2374(19) 0.025 Uiso 1 1 d . . .
Cl1 Cl 0.59590(10) 0.22372(10) 0.26501(4) 0.0315(2) Uani 1 1 d . . .
C1 C 0.2131(5) 0.4189(4) 0.2504(2) 0.0328(9) Uani 1 1 d . . .
H1A H 0.2984 0.4096 0.2221 0.039 Uiso 1 1 calc R . .
C2 C 0.2450(5) 0.3720(4) 0.30183(19) 0.0320(9) Uani 1 1 d . . .
H2A H 0.3478 0.3386 0.3033 0.038 Uiso 1 1 calc R . .
C3 C 0.1667(6) 0.4435(5) 0.3526(2) 0.0431(11) Uani 1 1 d . . .
H3A H 0.2316 0.4370 0.3803 0.052 Uiso 1 1 calc R . .
H3B H 0.1410 0.5344 0.3434 0.052 Uiso 1 1 calc R . .
C4 C 0.0352(5) 0.3935(4) 0.37589(17) 0.0336(9) Uani 1 1 d . . .
H4A H -0.0369 0.4649 0.3913 0.040 Uiso 1 1 calc R . .
H4B H 0.0575 0.3338 0.4058 0.040 Uiso 1 1 calc R . .
C5 C -0.0277(4) 0.3256(4) 0.33484(17) 0.0259(8) Uani 1 1 d . . .
H5A H -0.0916 0.2658 0.3513 0.031 Uiso 1 1 calc R . .
C6 C -0.0629(5) 0.3801(4) 0.28563(18) 0.0289(9) Uani 1 1 d . . .
H6A H -0.1477 0.3522 0.2738 0.035 Uiso 1 1 calc R . .
C7 C -0.0469(6) 0.5179(5) 0.2693(2) 0.0345(10) Uani 1 1 d . . .
H7A H -0.0708 0.5710 0.3021 0.041 Uiso 1 1 calc R . .
H7B H -0.1166 0.5499 0.2445 0.041 Uiso 1 1 calc R . .
C8 C 0.1035(5) 0.5342(4) 0.2415(2) 0.0415(11) Uani 1 1 d . . .
H8A H 0.1015 0.5479 0.2022 0.050 Uiso 1 1 calc R . .
H8B H 0.1310 0.6101 0.2561 0.050 Uiso 1 1 calc R . .
C9 C -0.0245(4) 0.0716(3) 0.16785(15) 0.0202(7) Uani 1 1 d . . .
C10 C 0.0140(5) -0.0458(4) 0.19183(16) 0.0274(8) Uani 1 1 d . . .
H10A H 0.0795 -0.0544 0.2173 0.033 Uiso 1 1 calc R . .
C11 C -0.0425(5) -0.1511(4) 0.17892(18) 0.0324(9) Uani 1 1 d . . .
H11A H -0.0161 -0.2308 0.1959 0.039 Uiso 1 1 calc R . .
C12 C -0.1362(4) -0.1397(4) 0.14168(18) 0.0300(9) Uani 1 1 d . . .
H12A H -0.1755 -0.2113 0.1333 0.036 Uiso 1 1 calc R . .
C13 C -0.1740(4) -0.0226(4) 0.11604(17) 0.0276(8) Uani 1 1 d . . .
H13A H -0.2368 -0.0149 0.0896 0.033 Uiso 1 1 calc R . .
C14 C -0.1190(4) 0.0811(4) 0.12961(16) 0.0251(8) Uani 1 1 d . . .
H14A H -0.1457 0.1606 0.1127 0.030 Uiso 1 1 calc R . .
C15 C -0.0450(4) 0.3403(3) 0.15457(15) 0.0193(7) Uani 1 1 d . . .
C16 C 0.0179(4) 0.4290(4) 0.12181(16) 0.0248(8) Uani 1 1 d . . .
H16A H 0.1183 0.4182 0.1131 0.030 Uiso 1 1 calc R . .
C17 C -0.0674(5) 0.5339(4) 0.10175(17) 0.0280(8) Uani 1 1 d . . .
H17A H -0.0246 0.5940 0.0790 0.034 Uiso 1 1 calc R . .
C18 C -0.2142(5) 0.5508(4) 0.11483(18) 0.0282(9) Uani 1 1 d . . .
H18A H -0.2718 0.6211 0.1003 0.034 Uiso 1 1 calc R . .
C19 C -0.2765(4) 0.4655(4) 0.14888(17) 0.0284(8) Uani 1 1 d . . .
H19A H -0.3767 0.4785 0.1587 0.034 Uiso 1 1 calc R . .
C20 C -0.1929(4) 0.3609(4) 0.16879(16) 0.0241(8) Uani 1 1 d . . .
H20A H -0.2364 0.3025 0.1923 0.029 Uiso 1 1 calc R . .
C21 C 0.3492(4) 0.1664(3) 0.16866(15) 0.0208(7) Uani 1 1 d . . .
C22 C 0.2276(4) 0.1778(3) 0.14341(15) 0.0190(7) Uani 1 1 d . . .
C23 C 0.2414(4) 0.1802(4) 0.08676(15) 0.0230(7) Uani 1 1 d . . .
H23A H 0.1595 0.1835 0.0693 0.028 Uiso 1 1 calc R . .
C24 C 0.3742(4) 0.1777(4) 0.05576(16) 0.0252(8) Uani 1 1 d . . .
C25 C 0.4901(4) 0.1789(4) 0.08276(17) 0.0276(8) Uani 1 1 d . . .
H25A H 0.5798 0.1845 0.0623 0.033 Uiso 1 1 calc R . .
C26 C 0.4795(4) 0.1720(4) 0.13870(16) 0.0230(8) Uani 1 1 d . . .
H26A H 0.5611 0.1712 0.1561 0.028 Uiso 1 1 calc R . .
C27 C 0.3883(5) 0.1831(4) -0.00583(17) 0.0325(9) Uani 1 1 d . . .
H27A H 0.4588 0.1115 -0.0208 0.049 Uiso 1 1 calc R . .
H27B H 0.4191 0.2629 -0.0189 0.049 Uiso 1 1 calc R . .
H27C H 0.2962 0.1784 -0.0173 0.049 Uiso 1 1 calc R . .
C28 C 0.3708(4) 0.0124(4) 0.24182(15) 0.0204(7) Uani 1 1 d . . .
C29 C 0.2850(4) -0.0434(4) 0.28224(16) 0.0230(8) Uani 1 1 d . . .
C30 C 0.3236(4) -0.1711(4) 0.29551(16) 0.0247(8) Uani 1 1 d . . .
H30A H 0.2641 -0.2086 0.3228 0.030 Uiso 1 1 calc R . .
C31 C 0.4468(4) -0.2458(4) 0.27001(16) 0.0247(8) Uani 1 1 d . . .
C32 C 0.5327(4) -0.1851(4) 0.23157(17) 0.0262(8) Uani 1 1 d . . .
H32A H 0.6196 -0.2321 0.2148 0.031 Uiso 1 1 calc R . .
C33 C 0.4967(4) -0.0602(4) 0.21696(16) 0.0232(7) Uani 1 1 d . . .
H33A H 0.5572 -0.0229 0.1900 0.028 Uiso 1 1 calc R . .
C34 C 0.4848(5) -0.3839(4) 0.28400(19) 0.0328(9) Uani 1 1 d . . .
H34A H 0.5843 -0.4022 0.2903 0.049 Uiso 1 1 calc R . .
H34B H 0.4714 -0.4356 0.2541 0.049 Uiso 1 1 calc R . .
H34C H 0.4234 -0.4040 0.3168 0.049 Uiso 1 1 calc R . .
C35 C 0.1937(5) 0.0661(4) 0.38587(16) 0.0262(8) Uani 1 1 d . . .
C36 C 0.3371(5) 0.0589(5) 0.39126(18) 0.0328(10) Uani 1 1 d . . .
H36A H 0.4073 0.0470 0.3603 0.039 Uiso 1 1 calc R . .
C37 C 0.3768(5) 0.0691(5) 0.44201(19) 0.0382(10) Uani 1 1 d . . .
H37A H 0.4749 0.0612 0.4455 0.046 Uiso 1 1 calc R . .
C38 C 0.2775(5) 0.0903(4) 0.48722(18) 0.0344(10) Uani 1 1 d . . .
H38A H 0.3062 0.0982 0.5216 0.041 Uiso 1 1 calc R . .
C39 C 0.1345(5) 0.1002(4) 0.48210(17) 0.0318(9) Uani 1 1 d . . .
H39A H 0.0648 0.1153 0.5131 0.038 Uiso 1 1 calc R . .
C40 C 0.0931(5) 0.0880(4) 0.43187(16) 0.0280(8) Uani 1 1 d . . .
H40A H -0.0050 0.0947 0.4288 0.034 Uiso 1 1 calc R . .
C41 C -0.0105(4) -0.0278(4) 0.33430(16) 0.0234(8) Uani 1 1 d . . .
C42 C -0.0027(4) -0.1358(4) 0.36826(15) 0.0250(8) Uani 1 1 d . . .
H42A H 0.0796 -0.1627 0.3852 0.030 Uiso 1 1 calc R . .
C43 C -0.1152(5) -0.2029(4) 0.37686(18) 0.0319(9) Uani 1 1 d . . .
H43A H -0.1082 -0.2776 0.3986 0.038 Uiso 1 1 calc R . .
C44 C -0.2373(5) -0.1619(5) 0.35407(19) 0.0350(9) Uani 1 1 d . . .
H44A H -0.3147 -0.2074 0.3608 0.042 Uiso 1 1 calc R . .
C45 C -0.2472(5) -0.0551(4) 0.32152(19) 0.0329(9) Uani 1 1 d . . .
H45A H -0.3311 -0.0276 0.3056 0.039 Uiso 1 1 calc R . .
C46 C -0.1347(4) 0.0126(4) 0.31187(16) 0.0246(8) Uani 1 1 d . . .
H46A H -0.1428 0.0868 0.2898 0.030 Uiso 1 1 calc R . .
Cl2 Cl 0.30328(15) 0.39424(12) 0.50254(5) 0.0478(3) Uani 1 1 d D . .
Cl3 Cl 0.2350(2) 0.66930(16) 0.45225(6) 0.0704(5) Uani 1 1 d D . .
C47 C 0.3265(5) 0.5268(4) 0.53575(19) 0.0351(9) Uani 1 1 d D . .
C48 C 0.2933(5) 0.6476(5) 0.5151(2) 0.0402(11) Uani 1 1 d D . .
C49 C 0.3092(6) 0.7528(5) 0.5430(2) 0.0433(11) Uani 1 1 d D . .
H49A H 0.2868 0.8357 0.5284 0.052 Uiso 1 1 calc R . .
C50 C 0.3587(5) 0.7347(5) 0.59281(19) 0.0389(10) Uani 1 1 d D . .
H50A H 0.3691 0.8062 0.6125 0.047 Uiso 1 1 calc R . .
C51 C 0.3923(5) 0.6163(5) 0.6137(2) 0.0392(10) Uani 1 1 d D . .
H51A H 0.4268 0.6056 0.6476 0.047 Uiso 1 1 calc R . .
C52 C 0.3762(5) 0.5114(5) 0.58570(19) 0.0396(10) Uani 1 1 d D . .
H52A H 0.3990 0.4287 0.6005 0.048 Uiso 1 1 calc R . .
Cl4A Cl 0.58305(15) 0.49993(13) 0.92105(6) 0.0379(4) Uani 0.799(4) 1 d PD A 1
Cl5A Cl 0.64361(15) 0.22686(14) 0.86802(5) 0.0370(4) Uani 0.799(4) 1 d PD A 1
C53A C 0.6933(10) 0.3754(5) 0.9469(3) 0.027(2) Uani 0.799(4) 1 d PD A 1
C54A C 0.7225(5) 0.2576(5) 0.92283(19) 0.0237(10) Uani 0.799(4) 1 d PD A 1
C55A C 0.8148(5) 0.1596(5) 0.9438(2) 0.0281(11) Uani 0.799(4) 1 d PD A 1
C56A C 0.8777(8) 0.1845(7) 0.9900(3) 0.0247(17) Uani 0.799(4) 1 d PD A 1
C57A C 0.8494(5) 0.3027(5) 1.01227(19) 0.0264(10) Uani 0.799(4) 1 d PD A 1
C58A C 0.7592(5) 0.3976(5) 0.9908(2) 0.0250(10) Uani 0.799(4) 1 d PD A 1
Cl4B Cl 0.7185(14) 0.4708(13) 1.0000(5) 0.089(3) Uiso 0.201(4) 1 d PD A 2
Cl5B Cl 0.884(3) 0.178(2) 0.9947(10) 0.124(9) Uiso 0.201(4) 1 d PD A 2
C53B C 0.727(4) 0.374(2) 0.9447(11) 0.031(12) Uiso 0.201(4) 1 d PD A 2
C54B C 0.779(3) 0.246(2) 0.9468(10) 0.062(8) Uiso 0.201(4) 1 d PD A 2
C55B C 0.775(6) 0.169(3) 0.9034(15) 0.118(19) Uiso 0.201(4) 1 d PD A 2
C56B C 0.719(7) 0.233(4) 0.8586(14) 0.13(2) Uiso 0.201(4) 1 d PD A 2
C57B C 0.627(3) 0.345(2) 0.8652(9) 0.045(6) Uiso 0.201(4) 1 d PD A 2
C58B C 0.640(3) 0.424(2) 0.9055(9) 0.047(6) Uiso 0.201(4) 1 d PD A 2

loop_
_atom_site_aniso_label
_atom_site_aniso_U_11
_atom_site_aniso_U_22
_atom_site_aniso_U_33
_atom_site_aniso_U_23
_atom_site_aniso_U_13
_atom_site_aniso_U_12
Ir1 0.01892(13) 0.01919(13) 0.01697(14) -0.00073(8) -0.00335(9) -0.00190(8)
P1 0.0184(4) 0.0177(4) 0.0167(4) -0.0006(3) -0.0029(3) -0.0028(3)
P2 0.0197(4) 0.0229(5) 0.0171(4) 0.0013(3) -0.0024(4) -0.0034(3)
N1 0.0198(15) 0.0212(16) 0.0220(17) 0.0011(12) -0.0061(13) -0.0032(13)
Cl1 0.0224(4) 0.0409(5) 0.0336(5) 0.0023(4) -0.0069(4) -0.0102(4)
C1 0.030(2) 0.023(2) 0.049(3) 0.0001(17) -0.011(2) -0.0107(17)
C2 0.029(2) 0.035(2) 0.035(2) -0.0098(18) -0.0074(19) -0.0088(18)
C3 0.045(3) 0.048(3) 0.035(2) -0.024(2) -0.005(2) -0.003(2)
C4 0.047(3) 0.030(2) 0.022(2) -0.0070(16) -0.0026(19) -0.0028(19)
C5 0.0269(19) 0.0246(19) 0.020(2) -0.0092(15) 0.0099(17) 0.0043(15)
C6 0.0255(19) 0.027(2) 0.032(2) -0.0057(16) -0.0074(18) 0.0047(16)
C7 0.040(2) 0.028(2) 0.034(2) 0.0010(18) -0.011(2) 0.0044(19)
C8 0.044(3) 0.025(2) 0.058(3) -0.001(2) -0.013(2) -0.0087(19)
C9 0.0231(17) 0.0191(17) 0.0180(17) -0.0039(13) 0.0004(15) -0.0043(14)
C10 0.034(2) 0.027(2) 0.0209(18) -0.0009(15) -0.0035(17) -0.0053(16)
C11 0.045(2) 0.0216(19) 0.029(2) 0.0026(16) -0.0017(19) -0.0052(17)
C12 0.0304(19) 0.0217(19) 0.039(2) -0.0061(16) -0.0018(18) -0.0085(16)
C13 0.0222(17) 0.027(2) 0.035(2) -0.0054(16) -0.0088(17) -0.0035(15)
C14 0.0274(18) 0.0214(18) 0.027(2) 0.0000(14) -0.0083(17) -0.0018(15)
C15 0.0215(17) 0.0149(16) 0.0206(17) -0.0045(13) -0.0063(14) 0.0035(13)
C16 0.0260(19) 0.0212(18) 0.027(2) -0.0008(15) -0.0042(17) -0.0034(15)
C17 0.036(2) 0.0213(19) 0.028(2) 0.0009(15) -0.0046(18) -0.0072(16)
C18 0.035(2) 0.0185(18) 0.031(2) -0.0047(15) -0.0143(19) 0.0063(16)
C19 0.0275(19) 0.0241(19) 0.034(2) -0.0067(16) -0.0119(18) 0.0007(16)
C20 0.0227(17) 0.0259(19) 0.0236(19) -0.0030(14) -0.0024(15) -0.0039(15)
C21 0.0242(18) 0.0215(18) 0.0144(17) -0.0011(13) 0.0022(15) -0.0013(14)
C22 0.0203(16) 0.0173(16) 0.0189(17) -0.0007(13) -0.0026(14) -0.0015(13)
C23 0.0274(18) 0.0207(17) 0.0211(19) 0.0004(13) -0.0056(16) -0.0029(14)
C24 0.0286(19) 0.0235(18) 0.0211(19) 0.0012(14) -0.0005(16) 0.0000(15)
C25 0.0238(18) 0.028(2) 0.028(2) 0.0070(16) 0.0015(17) -0.0005(16)
C26 0.0203(17) 0.0249(19) 0.0218(19) 0.0006(14) -0.0021(16) 0.0009(14)
C27 0.039(2) 0.035(2) 0.021(2) 0.0035(16) -0.0007(18) -0.0019(19)
C28 0.0214(17) 0.0207(18) 0.0202(18) 0.0015(14) -0.0076(15) -0.0028(14)
C29 0.0238(18) 0.026(2) 0.0198(19) -0.0003(15) -0.0058(16) -0.0049(15)
C30 0.0247(18) 0.027(2) 0.0214(19) 0.0035(15) -0.0007(16) -0.0037(15)
C31 0.0243(17) 0.0243(19) 0.026(2) 0.0005(15) -0.0065(16) -0.0040(15)
C32 0.0238(18) 0.026(2) 0.027(2) -0.0013(15) -0.0032(16) 0.0000(15)
C33 0.0207(17) 0.0257(19) 0.0228(19) 0.0010(14) -0.0035(15) -0.0028(14)
C34 0.032(2) 0.025(2) 0.037(2) 0.0037(17) -0.0022(19) 0.0031(16)
C35 0.030(2) 0.030(2) 0.0214(19) 0.0030(15) -0.0065(17) -0.0090(16)
C36 0.028(2) 0.047(3) 0.025(2) 0.0013(19) -0.0050(18) -0.0092(19)
C37 0.035(2) 0.054(3) 0.030(2) 0.003(2) -0.011(2) -0.017(2)
C38 0.051(3) 0.030(2) 0.028(2) 0.0030(16) -0.014(2) -0.0155(19)
C39 0.043(2) 0.034(2) 0.0182(19) -0.0001(15) -0.0039(18) -0.0056(18)
C40 0.0282(19) 0.034(2) 0.0201(19) -0.0038(15) 0.0021(17) -0.0048(16)
C41 0.0238(19) 0.027(2) 0.0186(19) -0.0044(15) 0.0026(16) -0.0053(15)
C42 0.0242(18) 0.030(2) 0.0179(18) -0.0040(15) 0.0052(15) -0.0011(15)
C43 0.037(2) 0.026(2) 0.032(2) -0.0025(17) 0.0014(19) -0.0094(17)
C44 0.033(2) 0.038(2) 0.037(2) -0.0070(18) -0.0017(19) -0.0153(19)
C45 0.0253(19) 0.039(2) 0.036(2) -0.0070(18) -0.0057(18) -0.0071(17)
C46 0.0220(18) 0.028(2) 0.0224(19) -0.0036(15) -0.0012(16) -0.0024(15)
Cl2 0.0601(7) 0.0393(6) 0.0471(7) -0.0074(5) -0.0077(6) -0.0151(5)
Cl3 0.0993(13) 0.0598(9) 0.0527(8) 0.0022(6) -0.0414(9) 0.0105(8)
C47 0.032(2) 0.036(2) 0.035(2) -0.0026(18) -0.0025(19) -0.0032(18)
C48 0.042(2) 0.040(3) 0.037(3) -0.002(2) -0.010(2) 0.000(2)
C49 0.044(3) 0.031(2) 0.052(3) 0.008(2) -0.007(2) -0.001(2)
C50 0.041(2) 0.040(2) 0.033(2) -0.0083(19) 0.008(2) -0.009(2)
C51 0.038(2) 0.046(3) 0.033(2) -0.004(2) -0.003(2) -0.008(2)
C52 0.042(2) 0.042(3) 0.032(2) 0.0052(19) -0.003(2) 0.002(2)
Cl4A 0.0350(7) 0.0335(8) 0.0451(8) -0.0012(6) -0.0201(6) 0.0067(6)
Cl5A 0.0349(7) 0.0508(8) 0.0274(7) -0.0148(5) -0.0112(5) -0.0043(6)
C53A 0.014(3) 0.032(4) 0.034(4) 0.003(2) -0.003(2) -0.003(2)
C54A 0.020(2) 0.033(3) 0.019(2) -0.0044(18) 0.0008(19) -0.0070(19)
C55A 0.026(2) 0.034(3) 0.020(2) -0.0142(19) 0.005(2) 0.003(2)
C56A 0.026(3) 0.022(3) 0.022(3) 0.0076(18) -0.007(2) 0.0093(19)
C57A 0.027(2) 0.037(3) 0.016(2) 0.0015(19) -0.003(2) -0.008(2)
C58A 0.021(2) 0.020(2) 0.032(3) 0.0009(19) -0.002(2) -0.0009(19)

loop_
_atom_type_symbol
_atom_type_description
_atom_type_scat_dispersion_real
_atom_type_scat_dispersion_imag
_atom_type_scat_source
C C 0.0181 0.0091 'International Tables Vol C Tables 4.2.6.8 and 6.1.1.4'
H H 0.0000 0.0000 'International Tables Vol C Tables 4.2.6.8 and 6.1.1.4'
Cl Cl 0.3639 0.7018 'International Tables Vol C Tables 4.2.6.8 and 6.1.1.4'
Ir Ir -4.7710 6.5667 'International Tables Vol C Tables 4.2.6.8 and 6.1.1.4'
N N 0.0311 0.0180 'International Tables Vol C Tables 4.2.6.8 and 6.1.1.4'
P P 0.2955 0.4335 'International Tables Vol C Tables 4.2.6.8 and 6.1.1.4'

loop_
_geom_angle_atom_site_label_1
_geom_angle_atom_site_label_2
_geom_angle_atom_site_label_3
_geom_angle
C2 Ir1 C1 38.62(18)
C2 Ir1 N1 88.43(15)
C1 Ir1 N1 86.86(16)
C2 Ir1 C6 89.50(17)
C1 Ir1 C6 79.90(18)
N1 Ir1 C6 161.15(17)
C2 Ir1 C5 79.10(17)
C1 Ir1 C5 93.88(17)
N1 Ir1 C5 158.57(16)
C6 Ir1 C5 37.49(16)
C2 Ir1 P2 109.91(13)
C1 Ir1 P2 147.58(12)
N1 Ir1 P2 84.05(9)
C6 Ir1 P2 114.19(13)
C5 Ir1 P2 83.94(11)
C2 Ir1 P1 139.91(13)
C1 Ir1 P1 101.74(13)
N1 Ir1 P1 82.04(9)
C6 Ir1 P1 87.55(12)
C5 Ir1 P1 118.59(12)
P2 Ir1 P1 107.68(3)
C22 P1 C15 104.22(17)
C22 P1 C9 101.32(16)
C15 P1 C9 102.36(17)
C22 P1 Ir1 99.58(12)
C15 P1 Ir1 116.46(12)
C9 P1 Ir1 129.16(12)
C29 P2 C35 102.52(19)
C29 P2 C41 107.36(19)
C35 P2 C41 101.52(18)
C29 P2 Ir1 101.77(14)
C35 P2 Ir1 116.55(13)
C41 P2 Ir1 124.85(14)
C21 N1 C28 110.0(3)
C21 N1 Ir1 113.4(2)
C28 N1 Ir1 115.5(2)
C21 N1 H1 101(3)
C28 N1 H1 123(3)
Ir1 N1 H1 93(3)
C2 C1 C8 124.7(4)
C2 C1 Ir1 70.4(2)
C8 C1 Ir1 115.7(3)
C2 C1 H1A 113.1
C8 C1 H1A 113.1
Ir1 C1 H1A 113.1
C1 C2 C3 118.7(4)
C1 C2 Ir1 71.0(2)
C3 C2 Ir1 115.9(3)
C1 C2 H2A 114.7
C3 C2 H2A 114.7
Ir1 C2 H2A 114.7
C4 C3 C2 113.0(4)
C4 C3 H3A 109.0
C2 C3 H3A 109.0
C4 C3 H3B 109.0
C2 C3 H3B 109.0
H3A C3 H3B 107.8
C3 C4 C5 113.5(4)
C3 C4 H4A 108.9
C5 C4 H4A 108.9
C3 C4 H4B 108.9
C5 C4 H4B 108.9
H4A C4 H4B 107.7
C6 C5 C4 123.9(4)
C6 C5 Ir1 70.3(2)
C4 C5 Ir1 112.8(3)
C6 C5 H5A 114.1
C4 C5 H5A 114.1
Ir1 C5 H5A 114.1
C5 C6 C7 122.5(4)
C5 C6 Ir1 72.2(2)
C7 C6 Ir1 114.0(3)
C5 C6 H6A 113.8
C7 C6 H6A 113.8
Ir1 C6 H6A 113.8
C6 C7 C8 114.5(4)
C6 C7 H7A 108.6
C8 C7 H7A 108.6
C6 C7 H7B 108.6
C8 C7 H7B 108.6
H7A C7 H7B 107.6
C1 C8 C7 111.5(4)
C1 C8 H8A 109.3
C7 C8 H8A 109.3
C1 C8 H8B 109.3
C7 C8 H8B 109.3
H8A C8 H8B 108.0
C10 C9 C14 118.4(3)
C10 C9 P1 118.1(3)
C14 C9 P1 123.5(3)
C9 C10 C11 120.7(4)
C9 C10 H10A 119.6
C11 C10 H10A 119.6
C12 C11 C10 120.0(4)
C12 C11 H11A 120.0
C10 C11 H11A 120.0
C11 C12 C13 120.1(4)
C11 C12 H12A 119.9
C13 C12 H12A 119.9
C14 C13 C12 119.3(4)
C14 C13 H13A 120.4
C12 C13 H13A 120.4
C13 C14 C9 121.4(4)
C13 C14 H14A 119.3
C9 C14 H14A 119.3
C16 C15 C20 119.2(3)
C16 C15 P1 123.4(3)
C20 C15 P1 117.2(3)
C15 C16 C17 119.8(4)
C15 C16 H16A 120.1
C17 C16 H16A 120.1
C18 C17 C16 120.3(4)
C18 C17 H17A 119.8
C16 C17 H17A 119.8
C19 C18 C17 120.0(4)
C19 C18 H18A 120.0
C17 C18 H18A 120.0
C18 C19 C20 120.1(4)
C18 C19 H19A 120.0
C20 C19 H19A 120.0
C19 C20 C15 120.6(4)
C19 C20 H20A 119.7
C15 C20 H20A 119.7
C26 C21 C22 120.3(4)
C26 C21 N1 121.8(4)
C22 C21 N1 117.9(3)
C21 C22 C23 119.2(3)
C21 C22 P1 117.4(3)
C23 C22 P1 123.1(3)
C24 C23 C22 120.8(4)
C24 C23 H23A 119.6
C22 C23 H23A 119.6
C25 C24 C23 117.8(4)
C25 C24 C27 121.5(4)
C23 C24 C27 120.6(4)
C24 C25 C26 122.2(4)
C24 C25 H25A 118.9
C26 C25 H25A 118.9
C21 C26 C25 119.2(4)
C21 C26 H26A 120.4
C25 C26 H26A 120.4
C24 C27 H27A 109.5
C24 C27 H27B 109.5
H27A C27 H27B 109.5
C24 C27 H27C 109.5
H27A C27 H27C 109.5
H27B C27 H27C 109.5
C29 C28 C33 119.0(4)
C29 C28 N1 120.3(4)
C33 C28 N1 120.6(3)
C30 C29 C28 119.4(4)
C30 C29 P2 123.5(3)
C28 C29 P2 116.8(3)
C29 C30 C31 122.2(4)
C29 C30 H30A 118.9
C31 C30 H30A 118.9
C32 C31 C30 116.6(4)
C32 C31 C34 122.0(4)
C30 C31 C34 121.4(4)
C33 C32 C31 122.6(4)
C33 C32 H32A 118.7
C31 C32 H32A 118.7
C32 C33 C28 120.1(4)
C32 C33 H33A 120.0
C28 C33 H33A 120.0
C31 C34 H34A 109.5
C31 C34 H34B 109.5
H34A C34 H34B 109.5
C31 C34 H34C 109.5
H34A C34 H34C 109.5
H34B C34 H34C 109.5
C40 C35 C36 118.6(4)
C40 C35 P2 120.3(3)
C36 C35 P2 120.9(3)
C37 C36 C35 119.8(4)
C37 C36 H36A 120.1
C35 C36 H36A 120.1
C38 C37 C36 121.4(4)
C38 C37 H37A 119.3
C36 C37 H37A 119.3
C37 C38 C39 119.2(4)
C37 C38 H38A 120.4
C39 C38 H38A 120.4
C40 C39 C38 120.2(4)
C40 C39 H39A 119.9
C38 C39 H39A 119.9
C39 C40 C35 120.8(4)
C39 C40 H40A 119.6
C35 C40 H40A 119.6
C46 C41 C42 118.7(4)
C46 C41 P2 119.3(3)
C42 C41 P2 121.9(3)
C43 C42 C41 119.9(4)
C43 C42 H42A 120.0
C41 C42 H42A 120.0
C44 C43 C42 120.5(4)
C44 C43 H43A 119.8
C42 C43 H43A 119.8
C45 C44 C43 120.1(4)
C45 C44 H44A 119.9
C43 C44 H44A 119.9
C44 C45 C46 120.2(4)
C44 C45 H45A 119.9
C46 C45 H45A 119.9
C45 C46 C41 120.4(4)
C45 C46 H46A 119.8
C41 C46 H46A 119.8
C48 C47 C52 119.0(4)
C48 C47 Cl2 122.0(4)
C52 C47 Cl2 118.9(4)
C47 C48 C49 121.1(4)
C47 C48 Cl3 119.9(4)
C49 C48 Cl3 118.9(4)
C48 C49 C50 118.6(4)
C48 C49 H49A 120.7
C50 C49 H49A 120.7
C51 C50 C49 121.1(5)
C51 C50 H50A 119.5
C49 C50 H50A 119.5
C50 C51 C52 120.0(5)
C50 C51 H51A 120.0
C52 C51 H51A 120.0
C51 C52 C47 120.0(4)
C51 C52 H52A 120.0
C47 C52 H52A 120.0
C54A C53A C58A 120.1(6)
C54A C53A Cl4A 121.2(5)
C58A C53A Cl4A 118.6(4)
C53A C54A C55A 120.0(5)
C53A C54A Cl5A 121.4(4)
C55A C54A Cl5A 118.6(4)
C54A C55A C56A 118.5(5)
C57A C56A C55A 120.3(5)
C56A C57A C58A 120.1(5)
C57A C58A C53A 120.9(5)
C54B C53B C58B 120.7(16)
C54B C53B Cl4B 121.2(16)
C58B C53B Cl4B 115.4(14)
C53B C54B C55B 120.0(16)
C53B C54B Cl5B 123.1(17)
C55B C54B Cl5B 115.5(16)
C54B C55B C56B 115(2)
C57B C56B C55B 121(2)
C56B C57B C58B 118(2)
C57B C58B C53B 117.5(16)

loop_
_geom_bond_atom_site_label_1
_geom_bond_atom_site_label_2
_geom_bond_distance
Ir1 C2 2.141(4)
Ir1 C1 2.149(4)
Ir1 N1 2.159(3)
Ir1 C6 2.172(4)
Ir1 C5 2.196(4)
Ir1 P2 2.3027(9)
Ir1 P1 2.3378(9)
P1 C22 1.821(4)
P1 C15 1.827(4)
P1 C9 1.840(4)
P2 C29 1.818(4)
P2 C35 1.823(4)
P2 C41 1.829(4)
N1 C21 1.472(5)
N1 C28 1.490(5)
N1 H1 0.90(6)
C1 C2 1.419(7)
C1 C8 1.515(6)
C1 H1A 1.0000
C2 C3 1.538(6)
C2 H2A 1.0000
C3 C4 1.492(7)
C3 H3A 0.9900
C3 H3B 0.9900
C4 C5 1.523(6)
C4 H4A 0.9900
C4 H4B 0.9900
C5 C6 1.404(6)
C5 H5A 1.0000
C6 C7 1.541(6)
C6 H6A 1.0000
C7 C8 1.551(7)
C7 H7A 0.9900
C7 H7B 0.9900
C8 H8A 0.9900
C8 H8B 0.9900
C9 C10 1.388(5)
C9 C14 1.400(5)
C10 C11 1.395(6)
C10 H10A 0.9500
C11 C12 1.375(7)
C11 H11A 0.9500
C12 C13 1.404(6)
C12 H12A 0.9500
C13 C14 1.377(6)
C13 H13A 0.9500
C14 H14A 0.9500
C15 C16 1.391(5)
C15 C20 1.401(5)
C16 C17 1.398(6)
C16 H16A 0.9500
C17 C18 1.389(6)
C17 H17A 0.9500
C18 C19 1.379(6)
C18 H18A 0.9500
C19 C20 1.386(6)
C19 H19A 0.9500
C20 H20A 0.9500
C21 C26 1.377(6)
C21 C22 1.393(5)
C22 C23 1.403(5)
C23 C24 1.395(6)
C23 H23A 0.9500
C24 C25 1.386(6)
C24 C27 1.526(5)
C25 C26 1.388(6)
C25 H25A 0.9500
C26 H26A 0.9500
C27 H27A 0.9800
C27 H27B 0.9800
C27 H27C 0.9800
C28 C29 1.396(6)
C28 C33 1.401(6)
C29 C30 1.395(6)
C30 C31 1.398(6)
C30 H30A 0.9500
C31 C32 1.394(6)
C31 C34 1.502(5)
C32 C33 1.373(6)
C32 H32A 0.9500
C33 H33A 0.9500
C34 H34A 0.9800
C34 H34B 0.9800
C34 H34C 0.9800
C35 C40 1.394(6)
C35 C36 1.396(6)
C36 C37 1.388(6)
C36 H36A 0.9500
C37 C38 1.372(7)
C37 H37A 0.9500
C38 C39 1.387(7)
C38 H38A 0.9500
C39 C40 1.386(6)
C39 H39A 0.9500
C40 H40A 0.9500
C41 C46 1.390(6)
C41 C42 1.409(6)
C42 C43 1.385(6)
C42 H42A 0.9500
C43 C44 1.378(7)
C43 H43A 0.9500
C44 C45 1.378(7)
C44 H44A 0.9500
C45 C46 1.390(6)
C45 H45A 0.9500
C46 H46A 0.9500
Cl2 C47 1.728(5)
Cl3 C48 1.738(5)
C47 C48 1.378(6)
C47 C52 1.394(6)
C48 C49 1.382(7)
C49 C50 1.392(7)
C49 H49A 0.9500
C50 C51 1.358(7)
C50 H50A 0.9500
C51 C52 1.384(7)
C51 H51A 0.9500
C52 H52A 0.9500
Cl4A C53A 1.726(7)
Cl5A C54A 1.724(5)
C53A C54A 1.383(7)
C53A C58A 1.389(8)
C54A C55A 1.394(7)
C55A C56A 1.430(8)
C56A C57A 1.367(9)
C57A C58A 1.369(7)
Cl4B C53B 1.735(16)
Cl5B C54B 1.740(15)
C53B C54B 1.379(15)
C53B C58B 1.413(16)
C54B C55B 1.395(16)
C55B C56B 1.413(17)
C56B C57B 1.366(18)
C57B C58B 1.374(16)

loop_
_geom_hbond_atom_site_label_D
_geom_hbond_atom_site_label_H
_geom_hbond_atom_site_label_A
_geom_hbond_distance_DH
_geom_hbond_distance_HA
_geom_hbond_distance_DA
_geom_hbond_angle_DHA
N1 H1 Cl1 0.90(6) 2.31(5) 3.051(3) 139(4)
